data_4121821
loop_
_publ_author_name
'Galer, Petra'
'Koro\<sec, Romana C'
'Vidmar, Maja'
'Sket, Boris'

_publ_section_title
;
 Crystal Structures and Emission Properties of the BF2 Complex
 1-Phenyl-3-(3,5-dimethoxyphenyl)-propane-1,3-dione: Multiple Chromisms,
 Aggregation- or Crystallization-Induced Emission, and the Self-Assembly
 Effect.
;
_journal_issue 20
_journal_name_full 'Journal of the American Chemical Society'
_journal_page_first 7383
_journal_page_last 7394
_journal_paper_doi 10.1021/ja501977a
_journal_volume 136
_journal_year 2014
_chemical_formula_moiety 'C17 H15 B F2 O4'
_chemical_formula_sum 'C17 H15 B F2 O4'
_chemical_formula_weight 332.10
_chemical_name_systematic
;
 ?
;
_space_group_IT_number 2
_symmetry_cell_setting triclinic
_symmetry_Int_Tables_number 2
_symmetry_space_group_name_Hall '-P 1'
_symmetry_space_group_name_H-M 'P -1'
_atom_sites_solution_hydrogens geom
_atom_sites_solution_primary direct
_atom_sites_solution_secondary difmap
_audit_creation_method SHELXL-97
_cell_angle_alpha 75.349(2)
_cell_angle_beta 88.759(2)
_cell_angle_gamma 85.077(2)
_cell_formula_units_Z 2
_cell_length_a 7.4698(2)
_cell_length_b 7.4840(3)
_cell_length_c 14.4041(5)
_cell_measurement_reflns_used 3331
_cell_measurement_temperature 294(2)
_cell_measurement_theta_max 27.48
_cell_measurement_theta_min 2.55
_cell_volume 776.19(5)
_computing_cell_refinement 'DENZO-SMN (Otwinowski & Minor, 1997)'
_computing_data_collection 'COLLECT (Nonius, 2000)'
_computing_data_reduction 'DENZO-SMN (Otwinowski & Minor, 1997)'
_computing_molecular_graphics
;
Ortep-3 for Windows (Farrugia, 1997)
and Mercury 3.1 (C. F. Macrae et al., 2008)
;
_computing_publication_material
;
WinGX publication routines (Farrugia, 1999) and
Encifer 1.4 (F. H. Allen et al., 2004)
;
_computing_structure_refinement 'SHELXL-97 (Sheldrick, 2008)'
_computing_structure_solution 'SUPERFLIP (Palatinus & Chapuis, 2007)'
_diffrn_ambient_temperature 294(2)
_diffrn_measured_fraction_theta_full 0.983
_diffrn_measured_fraction_theta_max 0.983
_diffrn_measurement_device_type 'Nonius Kappa CCD'
_diffrn_measurement_method '\f and \w scans '
_diffrn_radiation_monochromator graphite
_diffrn_radiation_source 'fine-focus sealed tube'
_diffrn_radiation_type MoK\a
_diffrn_radiation_wavelength 0.71073
_diffrn_reflns_av_R_equivalents 0.0159
_diffrn_reflns_av_sigmaI/netI 0.0295
_diffrn_reflns_limit_h_max 9
_diffrn_reflns_limit_h_min -9
_diffrn_reflns_limit_k_max 9
_diffrn_reflns_limit_k_min -9
_diffrn_reflns_limit_l_max 15
_diffrn_reflns_limit_l_min -18
_diffrn_reflns_number 5645
_diffrn_reflns_theta_full 27.46
_diffrn_reflns_theta_max 27.46
_diffrn_reflns_theta_min 2.74
_exptl_absorpt_coefficient_mu 0.115
_exptl_absorpt_correction_T_max 0.989
_exptl_absorpt_correction_T_min 0.977
_exptl_absorpt_correction_type multi-scan
_exptl_absorpt_process_details 'DENZO-SMN (Otwinovski & Minor, 1997)'
_exptl_crystal_colour yellow
_exptl_crystal_density_diffrn 1.421
_exptl_crystal_density_method 'not measured'
_exptl_crystal_description prism
_exptl_crystal_F_000 344
_exptl_crystal_size_max 0.20
_exptl_crystal_size_mid 0.20
_exptl_crystal_size_min 0.10
_refine_diff_density_max 0.339
_refine_diff_density_min -0.328
_refine_diff_density_rms 0.104
_refine_ls_extinction_coef 0.71(5)
_refine_ls_extinction_expression Fc^*^=kFc[1+0.001xFc^2^\l^3^/sin(2\q)]^-1/4^
_refine_ls_extinction_method SHELXL
_refine_ls_goodness_of_fit_ref 1.119
_refine_ls_hydrogen_treatment constr
_refine_ls_matrix_type full
_refine_ls_number_parameters 218
_refine_ls_number_reflns 3506
_refine_ls_number_restraints 0
_refine_ls_restrained_S_all 1.119
_refine_ls_R_factor_all 0.0760
_refine_ls_R_factor_gt 0.0548
_refine_ls_shift/su_max 0.000
_refine_ls_shift/su_mean 0.000
_refine_ls_structure_factor_coef Fsqd
_refine_ls_weighting_details 'calc w=1/[\s^2^(Fo^2^)+(0.1021P)^2^+0.0635P] where P=(Fo^2^+2Fc^2^)/3'
_refine_ls_weighting_scheme calc
_refine_ls_wR_factor_gt 0.1441
_refine_ls_wR_factor_ref 0.1734
_reflns_number_gt 2631
_reflns_number_total 3506
_reflns_threshold_expression >2\s(I)
_cod_data_source_file ja501977a_si_002.cif
_cod_data_source_block PolymorphA
_cod_depositor_comments 'Adding full bibliography for 4121820--4121821.cif.'
_cod_database_code 4121821

loop_
_symmetry_equiv_pos_as_xyz
'x, y, z'
'-x, -y, -z'

loop_
_atom_site_label
_atom_site_type_symbol
_atom_site_fract_x
_atom_site_fract_y
_atom_site_fract_z
_atom_site_U_iso_or_equiv
_atom_site_adp_type
_atom_site_occupancy
_atom_site_symmetry_multiplicity
_atom_site_calc_flag
_atom_site_refinement_flags
F1 F 0.49895(19) 0.6827(2) 0.31753(9) 0.0982(6) Uani 1 1 d .
F2 F 0.55024(16) 0.9487(2) 0.35505(9) 0.0989(6) Uani 1 1 d .
O3 O 0.31592(15) 0.9493(2) 0.25503(8) 0.0617(4) Uani 1 1 d .
O1 O 0.31044(14) 0.78737(19) 0.42472(8) 0.0594(4) Uani 1 1 d .
O5" O -0.36020(16) 1.3578(2) 0.06902(9) 0.0645(4) Uani 1 1 d .
O3" O 0.17134(17) 1.25394(19) -0.08887(8) 0.0618(4) Uani 1 1 d .
C8" C -0.4641(2) 1.3528(3) 0.15250(15) 0.0644(5) Uani 1 1 d .
H8A H -0.5801 1.4167 0.1350 0.097 Uiso 1 1 calc R
H8B H -0.4047 1.4120 0.1936 0.097 Uiso 1 1 calc R
H8C H -0.4780 1.2263 0.1857 0.097 Uiso 1 1 calc R
C3 C 0.14232(19) 0.9800(2) 0.25746(10) 0.0413(4) Uani 1 1 d .
C2" C 0.1620(2) 1.1174(2) 0.08345(10) 0.0441(4) Uani 1 1 d .
H2" H 0.2799 1.0654 0.0851 0.053 Uiso 1 1 calc R
C2' C 0.1468(2) 0.6209(2) 0.59023(11) 0.0516(4) Uani 1 1 d .
H2' H 0.2709 0.6025 0.5848 0.062 Uiso 1 1 calc R
C1 C 0.13726(19) 0.8134(2) 0.42313(10) 0.0418(4) Uani 1 1 d .
C1' C 0.0458(2) 0.7323(2) 0.51341(10) 0.0427(4) Uani 1 1 d .
C4' C -0.1210(3) 0.5654(3) 0.68270(12) 0.0636(5) Uani 1 1 d .
H4' H -0.1772 0.5089 0.7395 0.076 Uiso 1 1 calc R
C1" C 0.05961(19) 1.0919(2) 0.16699(10) 0.0406(4) Uani 1 1 d .
C6' C -0.1392(2) 0.7593(3) 0.52302(12) 0.0533(4) Uani 1 1 d .
H6' H -0.2074 0.8338 0.4724 0.064 Uiso 1 1 calc R
C2 C 0.0472(2) 0.9112(2) 0.33983(11) 0.0467(4) Uani 1 1 d .
H2 H -0.0775 0.9302 0.3398 0.056 Uiso 1 1 calc R
C6" C -0.1166(2) 1.1695(2) 0.16598(11) 0.0442(4) Uani 1 1 d .
H6" H -0.1842 1.1514 0.2221 0.053 Uiso 1 1 calc R
C3' C 0.0620(3) 0.5381(3) 0.67446(12) 0.0610(5) Uani 1 1 d .
H3' H 0.1291 0.4637 0.7256 0.073 Uiso 1 1 calc R
C5" C -0.1898(2) 1.2749(2) 0.07924(12) 0.0472(4) Uani 1 1 d .
C7" C 0.3521(3) 1.1790(3) -0.09044(13) 0.0627(5) Uani 1 1 d .
H7A H 0.3972 1.2117 -0.1549 0.094 Uiso 1 1 calc R
H7C H 0.3574 1.0466 -0.0676 0.094 Uiso 1 1 calc R
H7B H 0.4239 1.2282 -0.0498 0.094 Uiso 1 1 calc R
C4" C -0.0895(2) 1.2994(2) -0.00401(12) 0.0512(4) Uani 1 1 d .
H4" H -0.1402 1.3690 -0.0617 0.061 Uiso 1 1 calc R
C5' C -0.2223(2) 0.6755(3) 0.60785(13) 0.0629(5) Uani 1 1 d .
H5' H -0.3463 0.6936 0.6142 0.075 Uiso 1 1 calc R
C3" C 0.0851(2) 1.2218(2) -0.00267(11) 0.0465(4) Uani 1 1 d .
B2 B 0.4240(2) 0.8406(3) 0.33850(14) 0.0605(6) Uani 1 1 d .

loop_
_atom_site_aniso_label
_atom_site_aniso_U_11
_atom_site_aniso_U_22
_atom_site_aniso_U_33
_atom_site_aniso_U_23
_atom_site_aniso_U_13
_atom_site_aniso_U_12
F1 0.0992(10) 0.1024(11) 0.0620(8) 0.0178(7) 0.0248(7) 0.0415(8)
F2 0.0646(8) 0.1405(13) 0.0688(8) 0.0255(8) -0.0208(6) -0.0340(8)
O3 0.0384(6) 0.0921(10) 0.0374(6) 0.0117(6) -0.0019(4) 0.0067(5)
O1 0.0395(6) 0.0871(9) 0.0371(6) 0.0075(5) -0.0048(4) 0.0063(5)
O5" 0.0487(7) 0.0779(9) 0.0534(7) 0.0026(6) -0.0121(5) 0.0146(6)
O3" 0.0679(8) 0.0745(8) 0.0329(6) 0.0006(5) -0.0003(5) 0.0076(6)
C8" 0.0446(9) 0.0682(12) 0.0692(12) -0.0006(9) -0.0005(8) 0.0072(8)
C3 0.0390(7) 0.0451(8) 0.0354(7) -0.0033(6) -0.0050(6) 0.0017(6)
C2" 0.0441(8) 0.0473(8) 0.0361(8) -0.0037(6) -0.0042(6) 0.0023(6)
C2' 0.0531(9) 0.0586(10) 0.0371(8) -0.0026(7) -0.0059(6) 0.0020(7)
C1 0.0413(7) 0.0454(8) 0.0349(7) -0.0045(6) -0.0045(6) 0.0016(6)
C1' 0.0478(8) 0.0457(8) 0.0320(7) -0.0060(6) -0.0021(6) -0.0006(6)
C4' 0.0784(12) 0.0695(12) 0.0395(9) -0.0059(8) 0.0117(8) -0.0140(9)
C1" 0.0430(7) 0.0412(7) 0.0336(7) -0.0024(6) -0.0071(5) -0.0008(6)
C6' 0.0490(8) 0.0635(10) 0.0415(8) -0.0043(7) -0.0013(7) 0.0011(7)
C2 0.0380(7) 0.0573(9) 0.0369(8) 0.0005(6) -0.0040(6) 0.0035(6)
C6" 0.0437(8) 0.0470(8) 0.0371(7) -0.0028(6) -0.0055(6) 0.0009(6)
C3' 0.0773(12) 0.0638(11) 0.0343(8) 0.0015(7) -0.0051(8) -0.0039(9)
C5" 0.0431(8) 0.0464(8) 0.0469(9) -0.0034(6) -0.0120(6) 0.0037(6)
C7" 0.0684(11) 0.0710(12) 0.0424(9) -0.0055(8) 0.0101(8) 0.0004(9)
C4" 0.0568(9) 0.0518(9) 0.0373(8) 0.0010(6) -0.0150(7) 0.0047(7)
C5' 0.0532(10) 0.0781(13) 0.0536(10) -0.0103(9) 0.0113(8) -0.0062(9)
C3" 0.0565(9) 0.0466(8) 0.0331(7) -0.0042(6) -0.0041(6) -0.0027(6)
B2 0.0353(8) 0.0840(15) 0.0438(10) 0.0131(9) -0.0026(7) 0.0099(9)

loop_
_atom_type_symbol
_atom_type_description
_atom_type_scat_dispersion_real
_atom_type_scat_dispersion_imag
_atom_type_scat_source
C C 0.0033 0.0016 'International Tables Vol C Tables 4.2.6.8 and 6.1.1.4'
H H 0.0000 0.0000 'International Tables Vol C Tables 4.2.6.8 and 6.1.1.4'
B B 0.0013 0.0007 'International Tables Vol C Tables 4.2.6.8 and 6.1.1.4'
F F 0.0171 0.0103 'International Tables Vol C Tables 4.2.6.8 and 6.1.1.4'
O O 0.0106 0.0060 'International Tables Vol C Tables 4.2.6.8 and 6.1.1.4'

loop_
_geom_angle_atom_site_label_1
_geom_angle_atom_site_label_2
_geom_angle_atom_site_label_3
_geom_angle
C3 O3 B2 123.29(12)
C1 O1 B2 123.40(12)
C5" O5" C8" 118.26(13)
C3" O3" C7" 117.69(12)
O5" C8" H8A 109.5
O5" C8" H8B 109.5
H8A C8" H8B 109.5
O5" C8" H8C 109.5
H8A C8" H8C 109.5
H8B C8" H8C 109.5
O3 C3 C2 120.92(13)
O3 C3 C1" 115.03(13)
C2 C3 C1" 124.05(13)
C1" C2" C3" 119.02(14)
C1" C2" H2" 120.5
C3" C2" H2" 120.5
C3' C2' C1' 119.88(15)
C3' C2' H2' 120.1
C1' C2' H2' 120.1
O1 C1 C2 120.75(13)
O1 C1 C1' 115.71(12)
C2 C1 C1' 123.53(13)
C6' C1' C2' 119.31(14)
C6' C1' C1 121.49(13)
C2' C1' C1 119.17(14)
C3' C4' C5' 120.71(16)
C3' C4' H4' 119.6
C5' C4' H4' 119.6
C6" C1" C2" 121.26(13)
C6" C1" C3 120.33(13)
C2" C1" C3 118.41(13)
C5' C6' C1' 120.17(15)
C5' C6' H6' 119.9
C1' C6' H6' 119.9
C3 C2 C1 120.09(14)
C3 C2 H2 120.0
C1 C2 H2 120.0
C1" C6" C5" 118.65(14)
C1" C6" H6" 120.7
C5" C6" H6" 120.7
C4' C3' C2' 120.12(16)
C4' C3' H3' 119.9
C2' C3' H3' 119.9
O5" C5" C4" 115.46(13)
O5" C5" C6" 124.17(15)
C4" C5" C6" 120.36(14)
O3" C7" H7A 109.5
O3" C7" H7C 109.5
H7A C7" H7C 109.5
O3" C7" H7B 109.5
H7A C7" H7B 109.5
H7C C7" H7B 109.5
C3" C4" C5" 120.76(13)
C3" C4" H4" 119.6
C5" C4" H4" 119.6
C4' C5' C6' 119.80(17)
C4' C5' H5' 120.1
C6' C5' H5' 120.1
O3" C3" C4" 115.87(13)
O3" C3" C2" 124.19(14)
C4" C3" C2" 119.93(14)
F2 B2 F1 111.98(16)
F2 B2 O1 109.43(17)
F1 B2 O1 108.28(16)
F2 B2 O3 107.58(16)
F1 B2 O3 108.50(17)
O1 B2 O3 111.09(13)

loop_
_geom_bond_atom_site_label_1
_geom_bond_atom_site_label_2
_geom_bond_distance
F1 B2 1.364(3)
F2 B2 1.356(3)
O3 C3 1.2986(18)
O3 B2 1.481(2)
O1 C1 1.2914(18)
O1 B2 1.477(2)
O5" C5" 1.3611(19)
O5" C8" 1.411(2)
O3" C3" 1.3620(19)
O3" C7" 1.419(2)
C8" H8A 0.9600
C8" H8B 0.9600
C8" H8C 0.9600
C3 C2 1.377(2)
C3 C1" 1.4750(19)
C2" C1" 1.392(2)
C2" C3" 1.394(2)
C2" H2" 0.9300
C2' C3' 1.383(2)
C2' C1' 1.396(2)
C2' H2' 0.9300
C1 C2 1.391(2)
C1 C1' 1.469(2)
C1' C6' 1.388(2)
C4' C3' 1.371(3)
C4' C5' 1.376(3)
C4' H4' 0.9300
C1" C6" 1.391(2)
C6' C5' 1.385(2)
C6' H6' 0.9300
C2 H2 0.9300
C6" C5" 1.393(2)
C6" H6" 0.9300
C3' H3' 0.9300
C5" C4" 1.381(2)
C7" H7A 0.9600
C7" H7C 0.9600
C7" H7B 0.9600
C4" C3" 1.380(2)
C4" H4" 0.9300
C5' H5' 0.9300
